data_4119245
loop_
_publ_author_name
'Eric A. Standley'
'Timothy F. Jamison'

_publ_section_title
;
 Simplifying Nickel(0) Catalysis: An Air-Stable Nickel Precatalyst for the
 Internally Selective Benzylation of Terminal Alkenes
;
_journal_name_full 'Journal of the American Chemical Society'
_journal_page_first 1585
_journal_page_last 1592
_journal_paper_doi 10.1021/ja3116718
_journal_volume 135
_journal_year 2013
_chemical_formula_sum 'C43 H61 Cl Ni P2'
_chemical_formula_weight 734.02
_chemical_name_systematic
; 
 ? 
;
_space_group_IT_number 2
_symmetry_cell_setting triclinic
_symmetry_space_group_name_Hall '-P 1'
_symmetry_space_group_name_H-M 'P -1'
_atom_sites_solution_hydrogens geom
_atom_sites_solution_primary direct
_atom_sites_solution_secondary difmap
_audit_creation_method SHELXL-97
_cell_angle_alpha 103.8850(10)
_cell_angle_beta 94.5290(10)
_cell_angle_gamma 113.7470(10)
_cell_formula_units_Z 2
_cell_length_a 10.5776(7)
_cell_length_b 12.2542(8)
_cell_length_c 17.3312(11)
_cell_measurement_reflns_used 9920
_cell_measurement_temperature 100(2)
_cell_measurement_theta_max 31.53
_cell_measurement_theta_min 2.47
_cell_volume 1956.8(2)
_computing_cell_refinement 'SAINT 7.46A (Bruker-AXS, 2011)'
_computing_data_collection 'APEX2 v2011.4.0 (Bruker-AXS, 2011)'
_computing_data_reduction 'SAINT 7.46A (Bruker-AXS, 2011)'
_computing_molecular_graphics 'Bruker SHELXTL'
_computing_publication_material 'Bruker SHELXTL'
_computing_structure_refinement 'SHELXL-97 (Sheldrick, 2008)'
_computing_structure_solution 'SHELXS-97 (Sheldrick, 2008)'
_diffrn_ambient_temperature 100(2)
_diffrn_detector_area_resol_mean 8.3
_diffrn_measured_fraction_theta_full 0.993
_diffrn_measured_fraction_theta_max 0.993
_diffrn_measurement_device_type 'Bruker Smart APEX2 CCD'
_diffrn_measurement_method '\f and \w scans'
_diffrn_radiation_monochromator 'Incoatech I\mS multilayer optics'
_diffrn_radiation_source 'I\mS micro-focus sealed tube'
_diffrn_radiation_type MoK\a
_diffrn_radiation_wavelength 0.71073
_diffrn_reflns_av_R_equivalents 0.0299
_diffrn_reflns_av_sigmaI/netI 0.0184
_diffrn_reflns_limit_h_max 15
_diffrn_reflns_limit_h_min -14
_diffrn_reflns_limit_k_max 17
_diffrn_reflns_limit_k_min -17
_diffrn_reflns_limit_l_max 25
_diffrn_reflns_limit_l_min -25
_diffrn_reflns_number 96996
_diffrn_reflns_theta_full 31.00
_diffrn_reflns_theta_max 31.00
_diffrn_reflns_theta_min 1.23
_exptl_absorpt_coefficient_mu 0.675
_exptl_absorpt_correction_T_max 0.9056
_exptl_absorpt_correction_T_min 0.8367
_exptl_absorpt_correction_type multi-scan
_exptl_absorpt_process_details 'SADABS (Sheldrick, 2009)'
_exptl_crystal_colour orange
_exptl_crystal_density_diffrn 1.246
_exptl_crystal_description block
_exptl_crystal_F_000 788
_exptl_crystal_size_max 0.27
_exptl_crystal_size_mid 0.19
_exptl_crystal_size_min 0.15
_refine_diff_density_max 0.705
_refine_diff_density_min -0.831
_refine_diff_density_rms 0.062
_refine_ls_extinction_method none
_refine_ls_goodness_of_fit_ref 1.046
_refine_ls_hydrogen_treatment constr
_refine_ls_matrix_type full
_refine_ls_number_parameters 717
_refine_ls_number_reflns 12389
_refine_ls_number_restraints 2152
_refine_ls_restrained_S_all 1.120
_refine_ls_R_factor_all 0.0436
_refine_ls_R_factor_gt 0.0372
_refine_ls_shift/su_max 0.001
_refine_ls_shift/su_mean 0.000
_refine_ls_structure_factor_coef Fsqd
_refine_ls_weighting_details 'calc w=1/[\s^2^(Fo^2^)+(0.0435P)^2^+1.4552P] where P=(Fo^2^+2Fc^2^)/3'
_refine_ls_weighting_scheme calc
_refine_ls_wR_factor_gt 0.0958
_refine_ls_wR_factor_ref 0.1000
_reflns_number_gt 10970
_reflns_number_total 12389
_reflns_threshold_expression >2sigma(I)
_cod_data_source_file ja3116718_si_002_2.cif
_cod_data_source_block x12154
_cod_database_code 4119245

loop_
_symmetry_equiv_pos_as_xyz
'x, y, z'
'-x, -y, -z'

loop_
_atom_site_label
_atom_site_type_symbol
_atom_site_fract_x
_atom_site_fract_y
_atom_site_fract_z
_atom_site_U_iso_or_equiv
_atom_site_adp_type
_atom_site_occupancy
_atom_site_symmetry_multiplicity
_atom_site_calc_flag
_atom_site_refinement_flags
_atom_site_disorder_assembly
_atom_site_disorder_group
C1 C 0.2672(13) 0.5053(15) 0.3396(7) 0.0209(14) Uani 0.53(4) 1 d PDU A 1
C2 C 0.3882(13) 0.5460(13) 0.3982(6) 0.0245(14) Uani 0.53(4) 1 d PDU A 1
H2 H 0.4683 0.5376 0.3820 0.029 Uiso 0.53(4) 1 calc PR A 1
C3 C 0.3937(15) 0.5986(11) 0.4797(6) 0.0343(16) Uani 0.53(4) 1 d PDU A 1
H3 H 0.4768 0.6258 0.5187 0.041 Uiso 0.53(4) 1 calc PR A 1
C4 C 0.2767(17) 0.6111(10) 0.5038(5) 0.0388(19) Uani 0.53(4) 1 d PDU A 1
H4 H 0.2791 0.6463 0.5594 0.047 Uiso 0.53(4) 1 calc PR A 1
C5 C 0.1571(16) 0.5721(11) 0.4465(7) 0.0340(16) Uani 0.53(4) 1 d PDU A 1
H5 H 0.0778 0.5815 0.4634 0.041 Uiso 0.53(4) 1 calc PR A 1
C6 C 0.1492(14) 0.5191(18) 0.3644(7) 0.0260(17) Uani 0.53(4) 1 d PDU A 1
C7 C 0.0164(12) 0.4765(12) 0.3043(9) 0.0315(16) Uani 0.53(4) 1 d PDU A 1
H7A H -0.0580 0.4815 0.3332 0.047 Uiso 0.53(4) 1 calc PR A 1
H7B H -0.0129 0.3899 0.2717 0.047 Uiso 0.53(4) 1 calc PR A 1
H7C H 0.0334 0.5301 0.2688 0.047 Uiso 0.53(4) 1 calc PR A 1
C1A C 0.2585(14) 0.5118(17) 0.3352(8) 0.0226(16) Uani 0.47(4) 1 d PDU A 2
C2A C 0.3705(15) 0.5560(16) 0.4019(8) 0.0292(18) Uani 0.47(4) 1 d PDU A 2
H2A H 0.4553 0.5505 0.3925 0.035 Uiso 0.47(4) 1 calc PR A 2
C3A C 0.3609(15) 0.6072(13) 0.4807(7) 0.0354(17) Uani 0.47(4) 1 d PDU A 2
H3A H 0.4382 0.6366 0.5242 0.042 Uiso 0.47(4) 1 calc PR A 2
C4A C 0.2377(17) 0.6149(11) 0.4950(6) 0.0376(17) Uani 0.47(4) 1 d PDU A 2
H4A H 0.2301 0.6501 0.5486 0.045 Uiso 0.47(4) 1 calc PR A 2
C5A C 0.1256(14) 0.5712(12) 0.4314(8) 0.0311(15) Uani 0.47(4) 1 d PDU A 2
H5A H 0.0408 0.5760 0.4420 0.037 Uiso 0.47(4) 1 calc PR A 2
C6A C 0.1342(15) 0.520(2) 0.3518(7) 0.0242(16) Uani 0.47(4) 1 d PDU A 2
C7A C 0.0121(11) 0.4808(12) 0.2856(8) 0.0250(15) Uani 0.47(4) 1 d PDU A 2
H7A1 H 0.0378 0.5372 0.2518 0.037 Uiso 0.47(4) 1 calc PR A 2
H7A2 H -0.0681 0.4839 0.3090 0.037 Uiso 0.47(4) 1 calc PR A 2
H7A3 H -0.0137 0.3954 0.2522 0.037 Uiso 0.47(4) 1 calc PR A 2
Cl1 Cl 0.19576(5) 0.34794(4) 0.09278(2) 0.02729(8) Uani 1 1 d U A .
Ni1 Ni 0.25156(2) 0.435312(17) 0.226214(11) 0.01880(5) Uani 1 1 d DU . .
P1 P 0.37883(4) 0.62300(4) 0.21239(2) 0.01975(8) Uani 1 1 d DU A .
C11 C 0.4283(3) 0.7664(2) 0.29877(13) 0.0217(3) Uani 0.869(4) 1 d PDU A 1
H11 H 0.4546 0.7484 0.3494 0.026 Uiso 0.869(4) 1 calc PR A 1
C12 C 0.5530(4) 0.8865(3) 0.2949(2) 0.0315(7) Uani 0.869(4) 1 d PDU A 1
H12A H 0.6365 0.8705 0.2877 0.038 Uiso 0.869(4) 1 calc PR A 1
H12B H 0.5273 0.9119 0.2482 0.038 Uiso 0.869(4) 1 calc PR A 1
C13 C 0.5872(5) 0.9912(4) 0.3744(3) 0.0462(6) Uani 0.869(4) 1 d PDU A 1
H13A H 0.6151 0.9660 0.4207 0.055 Uiso 0.869(4) 1 calc PR A 1
H13B H 0.6675 1.0681 0.3729 0.055 Uiso 0.869(4) 1 calc PR A 1
C14 C 0.4592(4) 1.0177(3) 0.3863(2) 0.0423(8) Uani 0.869(4) 1 d PDU A 1
H14A H 0.4347 1.0477 0.3417 0.051 Uiso 0.869(4) 1 calc PR A 1
H14B H 0.4825 1.0841 0.4380 0.051 Uiso 0.869(4) 1 calc PR A 1
C15 C 0.3327(5) 0.8986(4) 0.3873(3) 0.0381(8) Uani 0.869(4) 1 d PDU A 1
H15A H 0.2498 0.9160 0.3939 0.046 Uiso 0.869(4) 1 calc PR A 1
H15B H 0.3550 0.8709 0.4336 0.046 Uiso 0.869(4) 1 calc PR A 1
C16 C 0.2990(4) 0.7954(4) 0.3072(2) 0.0275(6) Uani 0.869(4) 1 d PDU A 1
H16A H 0.2767 0.8233 0.2609 0.033 Uiso 0.869(4) 1 calc PR A 1
H16B H 0.2159 0.7191 0.3066 0.033 Uiso 0.869(4) 1 calc PR A 1
C11A C 0.417(2) 0.7727(13) 0.2865(6) 0.0217(3) Uani 0.131(4) 1 d PDU A 2
C12A C 0.553(2) 0.8710(18) 0.3091(14) 0.029(4) Uani 0.131(4) 1 d PDU A 2
H12C H 0.6273 0.8601 0.2855 0.034 Uiso 0.131(4) 1 calc PR A 2
C13A C 0.582(3) 0.986(2) 0.3660(15) 0.0462(6) Uani 0.131(4) 1 d PDU A 2
H13C H 0.6753 1.0506 0.3804 0.055 Uiso 0.131(4) 1 calc PR A 2
C14A C 0.476(3) 1.005(2) 0.4018(13) 0.037(3) Uani 0.131(4) 1 d PDU A 2
H14C H 0.4954 1.0829 0.4400 0.044 Uiso 0.131(4) 1 calc PR A 2
C15A C 0.341(3) 0.907(3) 0.3791(14) 0.034(3) Uani 0.131(4) 1 d PDU A 2
H15C H 0.2668 0.9175 0.4027 0.041 Uiso 0.131(4) 1 calc PR A 2
C16A C 0.311(3) 0.792(2) 0.3221(13) 0.026(3) Uani 0.131(4) 1 d PDU A 2
H16C H 0.2180 0.7267 0.3077 0.031 Uiso 0.131(4) 1 calc PR A 2
C21 C 0.5522(4) 0.6351(3) 0.1919(2) 0.0183(5) Uani 0.672(6) 1 d PDU A 1
H21 H 0.6014 0.7148 0.1783 0.022 Uiso 0.672(6) 1 calc PR A 1
C22 C 0.5398(4) 0.5253(3) 0.1188(2) 0.0258(6) Uani 0.672(6) 1 d PDU A 1
H22A H 0.4972 0.4455 0.1320 0.031 Uiso 0.672(6) 1 calc PR A 1
H22B H 0.4780 0.5192 0.0704 0.031 Uiso 0.672(6) 1 calc PR A 1
C23 C 0.6862(6) 0.5483(5) 0.1008(3) 0.0316(10) Uani 0.672(6) 1 d PDU A 1
H23A H 0.6783 0.4780 0.0551 0.038 Uiso 0.672(6) 1 calc PR A 1
H23B H 0.7260 0.6256 0.0844 0.038 Uiso 0.672(6) 1 calc PR A 1
C24 C 0.7847(7) 0.5611(5) 0.1752(3) 0.0382(10) Uani 0.672(6) 1 d PDU A 1
H24A H 0.8800 0.5807 0.1632 0.046 Uiso 0.672(6) 1 calc PR A 1
H24B H 0.7501 0.4807 0.1880 0.046 Uiso 0.672(6) 1 calc PR A 1
C25 C 0.7934(7) 0.6648(6) 0.2493(4) 0.0412(12) Uani 0.672(6) 1 d PDU A 1
H25A H 0.8538 0.6683 0.2973 0.049 Uiso 0.672(6) 1 calc PR A 1
H25B H 0.8363 0.7466 0.2386 0.049 Uiso 0.672(6) 1 calc PR A 1
C26 C 0.6456(7) 0.6391(7) 0.2664(4) 0.0321(13) Uani 0.672(6) 1 d PDU A 1
H26A H 0.6517 0.7056 0.3142 0.039 Uiso 0.672(6) 1 calc PR A 1
H26B H 0.6034 0.5583 0.2784 0.039 Uiso 0.672(6) 1 calc PR A 1
C21A C 0.5452(9) 0.6136(4) 0.2003(6) 0.0183(5) Uani 0.328(6) 1 d PDU A 2
C22A C 0.5690(8) 0.5741(8) 0.1247(5) 0.0333(15) Uani 0.328(6) 1 d PDU A 2
H22C H 0.4992 0.5515 0.0783 0.040 Uiso 0.328(6) 1 calc PR A 2
C23A C 0.6973(14) 0.5667(10) 0.1149(8) 0.038(2) Uani 0.328(6) 1 d PDU A 2
H23C H 0.7139 0.5399 0.0622 0.046 Uiso 0.328(6) 1 calc PR A 2
C24A C 0.7991(13) 0.5986(7) 0.1829(8) 0.0365(19) Uani 0.328(6) 1 d PDU A 2
H24C H 0.8847 0.5924 0.1769 0.044 Uiso 0.328(6) 1 calc PR A 2
C25A C 0.7743(14) 0.6395(10) 0.2592(8) 0.037(2) Uani 0.328(6) 1 d PDU A 2
H25C H 0.8445 0.6626 0.3055 0.044 Uiso 0.328(6) 1 calc PR A 2
C26A C 0.6474(14) 0.6476(10) 0.2698(10) 0.030(2) Uani 0.328(6) 1 d PDU A 2
H26C H 0.6312 0.6753 0.3225 0.037 Uiso 0.328(6) 1 calc PR A 2
C31A C 0.3153(4) 0.6535(4) 0.1212(3) 0.01975(8) Uani 0.460(6) 1 d PDU A 2
H31A H 0.3240 0.5903 0.0760 0.024 Uiso 0.460(6) 1 calc PR A 2
C32A C 0.1601(12) 0.6187(10) 0.1056(7) 0.0330(18) Uani 0.460(6) 1 d PDU A 2
H32C H 0.1074 0.5278 0.0969 0.040 Uiso 0.460(6) 1 calc PR A 2
H32D H 0.1371 0.6624 0.1544 0.040 Uiso 0.460(6) 1 calc PR A 2
C33A C 0.1123(11) 0.6497(9) 0.0349(6) 0.048(2) Uani 0.460(6) 1 d PDU A 2
H33C H 0.0941 0.5799 -0.0140 0.057 Uiso 0.460(6) 1 calc PR A 2
H33D H 0.0206 0.6514 0.0406 0.057 Uiso 0.460(6) 1 calc PR A 2
C34A C 0.2006(9) 0.7635(6) 0.0192(5) 0.0460(15) Uani 0.460(6) 1 d PDU A 2
H34C H 0.1865 0.8330 0.0540 0.055 Uiso 0.460(6) 1 calc PR A 2
H34D H 0.1696 0.7566 -0.0379 0.055 Uiso 0.460(6) 1 calc PR A 2
C35A C 0.3523(9) 0.7954(6) 0.0333(5) 0.0426(16) Uani 0.460(6) 1 d PDU A 2
H35C H 0.3710 0.7443 -0.0139 0.051 Uiso 0.460(6) 1 calc PR A 2
H35D H 0.4052 0.8840 0.0357 0.051 Uiso 0.460(6) 1 calc PR A 2
C36A C 0.4082(6) 0.7770(6) 0.1072(4) 0.0373(11) Uani 0.460(6) 1 d PDU A 2
H36C H 0.4194 0.8464 0.1546 0.045 Uiso 0.460(6) 1 calc PR A 2
H36D H 0.5028 0.7807 0.1038 0.045 Uiso 0.460(6) 1 calc PR A 2
C31 C 0.3040(4) 0.6633(2) 0.13143(18) 0.01975(8) Uani 0.540(6) 1 d PDU A 1
C32 C 0.1602(10) 0.6227(8) 0.1139(5) 0.0308(15) Uani 0.540(6) 1 d PDU A 1
H32A H 0.1034 0.5740 0.1442 0.037 Uiso 0.540(6) 1 calc PR A 1
C33 C 0.0963(9) 0.6503(7) 0.0542(4) 0.0340(13) Uani 0.540(6) 1 d PDU A 1
H33A H -0.0032 0.6201 0.0431 0.041 Uiso 0.540(6) 1 calc PR A 1
C34 C 0.1779(7) 0.7226(4) 0.0103(3) 0.0366(11) Uani 0.540(6) 1 d PDU A 1
H34A H 0.1350 0.7440 -0.0303 0.044 Uiso 0.540(6) 1 calc PR A 1
C35 C 0.3218(7) 0.7633(5) 0.0260(4) 0.0359(12) Uani 0.540(6) 1 d PDU A 1
H35A H 0.3783 0.8128 -0.0039 0.043 Uiso 0.540(6) 1 calc PR A 1
C36 C 0.3848(5) 0.7321(4) 0.0856(2) 0.0260(8) Uani 0.540(6) 1 d PDU A 1
H36A H 0.4837 0.7581 0.0948 0.031 Uiso 0.540(6) 1 calc PR A 1
P2 P 0.19555(4) 0.24843(4) 0.24567(2) 0.01975(8) Uani 1 1 d DU A .
C41 C 0.0567(8) 0.1138(7) 0.1652(4) 0.0155(5) Uani 0.518(5) 1 d PDU A 1
H41 H 0.0860 0.1127 0.1116 0.019 Uiso 0.518(5) 1 calc PR A 1
C42 C -0.0899(7) 0.1209(8) 0.1609(4) 0.0174(8) Uani 0.518(5) 1 d PDU A 1
H42A H -0.1313 0.1030 0.2083 0.021 Uiso 0.518(5) 1 calc PR A 1
H42B H -0.0783 0.2047 0.1597 0.021 Uiso 0.518(5) 1 calc PR A 1
C43 C -0.1855(11) 0.0184(8) 0.0801(5) 0.0221(10) Uani 0.518(5) 1 d PDU A 1
H43A H -0.1380 0.0308 0.0338 0.027 Uiso 0.518(5) 1 calc PR A 1
H43B H -0.2763 0.0230 0.0693 0.027 Uiso 0.518(5) 1 calc PR A 1
C44 C -0.2110(8) -0.1125(7) 0.0921(5) 0.0257(9) Uani 0.518(5) 1 d PDU A 1
H44A H -0.2502 -0.1213 0.1414 0.031 Uiso 0.518(5) 1 calc PR A 1
H44B H -0.2785 -0.1812 0.0449 0.031 Uiso 0.518(5) 1 calc PR A 1
C45 C -0.0650(9) -0.1174(9) 0.1004(5) 0.0236(10) Uani 0.518(5) 1 d PDU A 1
H45A H -0.0205 -0.0989 0.0540 0.028 Uiso 0.518(5) 1 calc PR A 1
H45B H -0.0768 -0.2012 0.1018 0.028 Uiso 0.518(5) 1 calc PR A 1
C46 C 0.0287(7) -0.0155(6) 0.1821(3) 0.0180(7) Uani 0.518(5) 1 d PDU A 1
H46A H 0.1183 -0.0211 0.1952 0.022 Uiso 0.518(5) 1 calc PR A 1
H46B H -0.0218 -0.0253 0.2276 0.022 Uiso 0.518(5) 1 calc PR A 1
C41A C 0.0433(8) 0.1109(8) 0.1791(3) 0.0155(5) Uani 0.482(5) 1 d PDU A 2
C42A C -0.0725(9) 0.1257(10) 0.1453(4) 0.0294(16) Uani 0.482(5) 1 d PDU A 2
H42C H -0.0709 0.2061 0.1574 0.035 Uiso 0.482(5) 1 calc PR A 2
C43A C -0.1917(13) 0.0200(11) 0.0929(6) 0.0314(18) Uani 0.482(5) 1 d PDU A 2
H43C H -0.2689 0.0305 0.0697 0.038 Uiso 0.482(5) 1 calc PR A 2
C44A C -0.1961(11) -0.0984(9) 0.0755(5) 0.046(2) Uani 0.482(5) 1 d PDU A 2
H44C H -0.2767 -0.1687 0.0416 0.055 Uiso 0.482(5) 1 calc PR A 2
C45A C -0.0807(11) -0.1135(12) 0.1085(6) 0.0356(19) Uani 0.482(5) 1 d PDU A 2
H45C H -0.0817 -0.1938 0.0953 0.043 Uiso 0.482(5) 1 calc PR A 2
C46A C 0.0366(9) -0.0094(8) 0.1612(4) 0.0399(17) Uani 0.482(5) 1 d PDU A 2
H46C H 0.1125 -0.0210 0.1850 0.048 Uiso 0.482(5) 1 calc PR A 2
C51A C 0.1758(8) 0.2430(6) 0.3520(5) 0.0187(5) Uani 0.482(5) 1 d PDU A 2
H51A H 0.2409 0.3254 0.3918 0.022 Uiso 0.482(5) 1 calc PR A 2
C52A C 0.1999(6) 0.1344(4) 0.3753(3) 0.0227(8) Uani 0.482(5) 1 d PDU A 2
H52C H 0.1235 0.0518 0.3439 0.027 Uiso 0.482(5) 1 calc PR A 2
H52D H 0.2912 0.1368 0.3642 0.027 Uiso 0.482(5) 1 calc PR A 2
C53A C 0.1990(13) 0.1591(11) 0.4687(6) 0.044(2) Uani 0.482(5) 1 d PDU A 2
H53C H 0.2263 0.1016 0.4895 0.053 Uiso 0.482(5) 1 calc PR A 2
H53D H 0.2666 0.2460 0.4990 0.053 Uiso 0.482(5) 1 calc PR A 2
C54A C 0.0457(8) 0.1367(6) 0.4798(5) 0.0425(14) Uani 0.482(5) 1 d PDU A 2
H54C H -0.0230 0.0522 0.4459 0.051 Uiso 0.482(5) 1 calc PR A 2
H54D H 0.0380 0.1440 0.5372 0.051 Uiso 0.482(5) 1 calc PR A 2
C55A C 0.0164(12) 0.2372(8) 0.4534(5) 0.0328(12) Uani 0.482(5) 1 d PDU A 2
H55C H 0.0900 0.3216 0.4840 0.039 Uiso 0.482(5) 1 calc PR A 2
H55D H -0.0762 0.2321 0.4638 0.039 Uiso 0.482(5) 1 calc PR A 2
C56A C 0.0171(6) 0.2117(6) 0.3608(3) 0.0232(9) Uani 0.482(5) 1 d PDU A 2
H56C H -0.0154 0.2654 0.3387 0.028 Uiso 0.482(5) 1 calc PR A 2
H56D H -0.0458 0.1232 0.3310 0.028 Uiso 0.482(5) 1 calc PR A 2
C51 C 0.1575(7) 0.2192(3) 0.3419(4) 0.0187(5) Uani 0.518(5) 1 d PDU A 1
C52 C 0.2365(7) 0.1846(6) 0.3900(4) 0.0510(15) Uani 0.518(5) 1 d PDU A 1
H52A H 0.3152 0.1746 0.3727 0.061 Uiso 0.518(5) 1 calc PR A 1
C53 C 0.2028(12) 0.1637(9) 0.4648(6) 0.047(2) Uani 0.518(5) 1 d PDU A 1
H53A H 0.2589 0.1415 0.4977 0.057 Uiso 0.518(5) 1 calc PR A 1
C54 C 0.0831(8) 0.1769(6) 0.4889(5) 0.0517(17) Uani 0.518(5) 1 d PDU A 1
H54A H 0.0567 0.1612 0.5377 0.062 Uiso 0.518(5) 1 calc PR A 1
C55 C 0.0045(11) 0.2129(6) 0.4407(5) 0.0450(19) Uani 0.518(5) 1 d PDU A 1
H55A H -0.0734 0.2244 0.4581 0.054 Uiso 0.518(5) 1 calc PR A 1
C56 C 0.03870(18) 0.23236(18) 0.36670(10) 0.0299(14) Uani 0.518(5) 1 d PDU A 1
H56A H -0.0176 0.2542 0.3336 0.036 Uiso 0.518(5) 1 calc PR A 1
C61 C 0.34896(18) 0.21606(18) 0.23121(10) 0.0297(3) Uani 1 1 d RDU . .
H61 H 0.3282 0.1455 0.2551 0.036 Uiso 1 1 calc R . .
C62 C 0.3589(2) 0.1581(2) 0.14958(17) 0.0524(6) Uani 1 1 d DU A .
H62A H 0.3614 0.2140 0.1163 0.063 Uiso 1 1 calc R . .
H62B H 0.2724 0.0791 0.1259 0.063 Uiso 1 1 calc R . .
C63 C 0.4812(3) 0.1306(3) 0.14339(17) 0.0520(6) Uani 1 1 d DU . .
H63A H 0.4590 0.0505 0.1553 0.062 Uiso 1 1 calc R A .
H63B H 0.4945 0.1184 0.0866 0.062 Uiso 1 1 calc R . .
C64 C 0.6114(3) 0.2224(3) 0.1951(2) 0.0816(11) Uani 1 1 d DU A .
H64A H 0.6559 0.2867 0.1679 0.098 Uiso 1 1 calc R . .
H64B H 0.6743 0.1816 0.2002 0.098 Uiso 1 1 calc R . .
C65 C 0.6054(2) 0.2852(3) 0.27605(16) 0.0484(5) Uani 1 1 d DU . .
H65A H 0.6901 0.3664 0.2961 0.058 Uiso 1 1 calc R A .
H65B H 0.6105 0.2345 0.3119 0.058 Uiso 1 1 calc R . .
C66 C 0.4809(2) 0.3086(2) 0.28438(13) 0.0381(4) Uani 1 1 d DU A .
H66A H 0.4680 0.3166 0.3411 0.046 Uiso 1 1 calc R . .
H66B H 0.5007 0.3901 0.2752 0.046 Uiso 1 1 calc R . .

loop_
_atom_site_aniso_label
_atom_site_aniso_U_11
_atom_site_aniso_U_22
_atom_site_aniso_U_33
_atom_site_aniso_U_23
_atom_site_aniso_U_13
_atom_site_aniso_U_12
C1 0.027(3) 0.022(3) 0.0170(19) 0.0068(16) 0.0089(18) 0.012(2)
C2 0.028(3) 0.026(2) 0.0156(18) 0.0019(15) 0.0016(16) 0.010(2)
C3 0.038(4) 0.038(2) 0.0195(17) 0.0034(15) 0.003(2) 0.013(3)
C4 0.045(4) 0.045(3) 0.0174(19) -0.0007(17) 0.006(2) 0.017(3)
C5 0.042(4) 0.037(2) 0.025(3) 0.005(2) 0.016(2) 0.020(3)
C6 0.029(3) 0.025(2) 0.024(3) 0.007(3) 0.006(2) 0.011(2)
C7 0.034(2) 0.041(3) 0.033(4) 0.017(3) 0.016(2) 0.024(2)
C1A 0.027(3) 0.017(3) 0.019(2) 0.002(2) 0.0003(18) 0.008(2)
C2A 0.030(3) 0.033(3) 0.026(2) 0.006(2) 0.0067(19) 0.016(2)
C3A 0.036(4) 0.047(3) 0.0180(19) 0.0010(18) -0.001(2) 0.019(3)
C4A 0.041(4) 0.049(3) 0.024(3) 0.004(2) 0.009(2) 0.024(3)
C5A 0.032(3) 0.035(2) 0.026(3) 0.006(2) 0.006(2) 0.016(3)
C6A 0.034(3) 0.022(2) 0.020(3) 0.005(3) 0.010(2) 0.016(3)
C7A 0.023(2) 0.029(2) 0.026(3) 0.012(3) 0.006(2) 0.0126(17)
Cl1 0.0391(2) 0.02379(17) 0.01663(15) 0.00135(12) -0.00020(14) 0.01505(15)
Ni1 0.02000(9) 0.01942(9) 0.01543(9) 0.00172(6) 0.00165(6) 0.00937(7)
P1 0.02147(17) 0.02065(16) 0.01816(16) 0.00380(13) 0.00278(12) 0.01148(13)
C11 0.0257(9) 0.0205(7) 0.0203(8) 0.0037(6) 0.0000(7) 0.0137(6)
C12 0.0330(11) 0.0197(11) 0.0418(15) 0.0094(10) 0.0082(10) 0.0113(9)
C13 0.0420(11) 0.0218(9) 0.0602(16) -0.0054(9) 0.0018(11) 0.0109(8)
C14 0.0516(17) 0.0245(11) 0.0499(18) -0.0004(12) 0.0019(14) 0.0238(11)
C15 0.0505(15) 0.0307(13) 0.0378(15) 0.0037(11) 0.0133(13) 0.0252(12)
C16 0.0322(12) 0.0279(10) 0.0270(15) 0.0054(10) 0.0064(10) 0.0191(9)
C11A 0.0257(9) 0.0205(7) 0.0203(8) 0.0037(6) 0.0000(7) 0.0137(6)
C12A 0.037(4) 0.013(4) 0.041(7) 0.013(4) 0.009(5) 0.012(3)
C13A 0.0420(11) 0.0218(9) 0.0602(16) -0.0054(9) 0.0018(11) 0.0109(8)
C14A 0.053(6) 0.025(5) 0.042(7) 0.008(5) -0.002(5) 0.029(4)
C15A 0.050(5) 0.034(6) 0.033(7) 0.013(5) 0.013(6) 0.030(5)
C16A 0.034(5) 0.034(5) 0.018(6) 0.010(4) 0.004(5) 0.020(4)
C21 0.0236(8) 0.0142(12) 0.0252(12) 0.0132(9) 0.0070(7) 0.0115(9)
C22 0.0286(16) 0.0271(16) 0.0258(12) 0.0074(13) 0.0109(11) 0.0154(14)
C23 0.0327(17) 0.039(2) 0.0322(19) 0.0119(16) 0.0138(14) 0.0224(16)
C24 0.035(2) 0.054(3) 0.0416(18) 0.019(2) 0.0179(15) 0.031(2)
C25 0.034(2) 0.069(3) 0.0347(17) 0.0185(19) 0.0088(14) 0.034(2)
C26 0.031(2) 0.049(3) 0.0256(18) 0.011(2) 0.0092(17) 0.026(2)
C21A 0.0236(8) 0.0142(12) 0.0252(12) 0.0132(9) 0.0070(7) 0.0115(9)
C22A 0.029(3) 0.041(4) 0.031(3) 0.008(3) 0.006(2) 0.018(3)
C23A 0.041(4) 0.039(4) 0.042(4) 0.009(4) 0.017(3) 0.024(3)
C24A 0.028(3) 0.029(4) 0.058(4) 0.019(3) 0.010(3) 0.014(3)
C25A 0.028(3) 0.041(4) 0.047(4) 0.017(3) 0.002(3) 0.020(3)
C26A 0.026(4) 0.036(5) 0.034(4) 0.016(4) 0.001(3) 0.017(4)
C31A 0.02147(17) 0.02065(16) 0.01816(16) 0.00380(13) 0.00278(12) 0.01148(13)
C32A 0.032(3) 0.042(4) 0.025(3) 0.006(2) 0.000(2) 0.019(3)
C33A 0.057(4) 0.035(3) 0.047(5) 0.006(3) -0.023(3) 0.025(3)
C34A 0.077(4) 0.032(3) 0.028(2) -0.003(3) -0.016(2) 0.034(3)
C35A 0.074(4) 0.010(3) 0.026(2) -0.004(2) -0.014(3) 0.011(3)
C36A 0.040(3) 0.043(3) 0.037(3) 0.021(2) 0.010(2) 0.020(2)
C31 0.02147(17) 0.02065(16) 0.01816(16) 0.00380(13) 0.00278(12) 0.01148(13)
C32 0.028(2) 0.044(4) 0.024(3) 0.008(2) 0.0004(19) 0.021(2)
C33 0.035(2) 0.034(2) 0.033(3) 0.0055(18) -0.0038(17) 0.0186(16)
C34 0.060(3) 0.020(2) 0.026(2) -0.0018(19) -0.0124(17) 0.022(2)
C35 0.057(3) 0.018(3) 0.023(2) 0.005(2) -0.0006(19) 0.009(2)
C36 0.0317(17) 0.0201(17) 0.0195(16) 0.0020(12) -0.0002(13) 0.0080(15)
P2 0.01976(17) 0.02163(17) 0.01827(16) 0.00384(13) 0.00271(13) 0.01077(14)
C41 0.0202(13) 0.0202(7) 0.0084(16) 0.0049(12) 0.0093(10) 0.0095(8)
C42 0.0146(17) 0.0214(16) 0.0157(19) 0.0001(15) 0.0040(13) 0.0101(14)
C43 0.023(2) 0.0235(19) 0.016(2) 0.0009(15) -0.0009(16) 0.0096(16)
C44 0.0214(18) 0.0205(17) 0.026(2) -0.0001(14) 0.0048(15) 0.0042(14)
C45 0.0220(19) 0.0205(19) 0.024(2) -0.0014(16) 0.0082(16) 0.0092(15)
C46 0.0223(15) 0.0161(13) 0.0165(17) 0.0042(12) 0.0062(13) 0.0093(11)
C41A 0.0202(13) 0.0202(7) 0.0084(16) 0.0049(12) 0.0093(10) 0.0095(8)
C42A 0.027(3) 0.029(2) 0.030(3) 0.003(2) 0.004(2) 0.014(2)
C43A 0.025(2) 0.040(3) 0.023(3) 0.005(2) 0.005(2) 0.011(2)
C44A 0.035(3) 0.039(3) 0.043(4) -0.010(3) 0.001(3) 0.010(3)
C45A 0.040(3) 0.025(2) 0.035(3) 0.000(2) 0.017(2) 0.011(2)
C46A 0.037(3) 0.031(2) 0.049(4) 0.002(3) 0.007(3) 0.0178(19)
C51A 0.0181(16) 0.0133(16) 0.0181(15) -0.0008(13) 0.0029(11) 0.0036(13)
C52A 0.033(2) 0.0234(17) 0.0218(16) 0.0111(15) 0.0132(15) 0.0180(16)
C53A 0.067(4) 0.067(5) 0.028(3) 0.027(3) 0.029(3) 0.046(4)
C54A 0.062(4) 0.037(3) 0.042(3) 0.019(2) 0.040(3) 0.025(3)
C55A 0.043(3) 0.022(2) 0.039(3) 0.009(2) 0.029(2) 0.016(2)
C56A 0.0170(14) 0.0177(15) 0.0324(19) 0.0016(13) 0.0110(14) 0.0074(13)
C51 0.0181(16) 0.0133(16) 0.0181(15) -0.0008(13) 0.0029(11) 0.0036(13)
C52 0.050(3) 0.090(5) 0.041(3) 0.038(3) 0.023(2) 0.046(3)
C53 0.063(4) 0.064(5) 0.034(4) 0.023(3) 0.019(3) 0.039(4)
C54 0.060(4) 0.069(5) 0.035(2) 0.019(3) 0.022(3) 0.032(3)
C55 0.042(3) 0.045(4) 0.046(3) 0.007(3) 0.022(2) 0.018(3)
C56 0.027(2) 0.024(2) 0.032(2) 0.0009(17) 0.0057(16) 0.0091(18)
C61 0.0257(7) 0.0489(10) 0.0227(7) 0.0140(7) 0.0096(6) 0.0215(7)
C62 0.0374(11) 0.0449(12) 0.0672(15) -0.0069(10) 0.0164(10) 0.0226(9)
C63 0.0463(12) 0.0617(14) 0.0717(16) 0.0328(12) 0.0350(11) 0.0354(11)
C64 0.0424(13) 0.0661(18) 0.134(3) -0.0005(18) 0.0122(16) 0.0396(13)
C65 0.0267(9) 0.0671(15) 0.0622(13) 0.0398(12) 0.0090(9) 0.0193(9)
C66 0.0266(8) 0.0444(11) 0.0435(10) 0.0069(8) 0.0004(7) 0.0203(8)

loop_
_atom_type_symbol
_atom_type_description
_atom_type_scat_dispersion_real
_atom_type_scat_dispersion_imag
_atom_type_scat_source
C C 0.0033 0.0016 'International Tables Vol C Tables 4.2.6.8 and 6.1.1.4'
H H 0.0000 0.0000 'International Tables Vol C Tables 4.2.6.8 and 6.1.1.4'
P P 0.1023 0.0942 'International Tables Vol C Tables 4.2.6.8 and 6.1.1.4'
Cl Cl 0.1484 0.1585 'International Tables Vol C Tables 4.2.6.8 and 6.1.1.4'
Ni Ni 0.3393 1.1124 'International Tables Vol C Tables 4.2.6.8 and 6.1.1.4'

loop_
_geom_angle_atom_site_label_1
_geom_angle_atom_site_label_2
_geom_angle_atom_site_label_3
_geom_angle
C2 C1 C6 118.7(8)
C2 C1 Ni1 124.3(7)
C6 C1 Ni1 117.0(7)
C3 C2 C1 121.4(8)
C3 C2 H2 119.3
C1 C2 H2 119.3
C4 C3 C2 119.5(7)
C4 C3 H3 120.3
C2 C3 H3 120.3
C5 C4 C3 119.6(6)
C5 C4 H4 120.2
C3 C4 H4 120.2
C4 C5 C6 121.8(7)
C4 C5 H5 119.1
C6 C5 H5 119.1
C5 C6 C1 118.9(7)
C5 C6 C7 120.1(8)
C1 C6 C7 121.0(8)
C6 C7 H7A 109.5
C6 C7 H7B 109.5
H7A C7 H7B 109.5
C6 C7 H7C 109.5
H7A C7 H7C 109.5
H7B C7 H7C 109.5
C6A C1A C2A 117.0(9)
C6A C1A Ni1 115.1(8)
C2A C1A Ni1 127.8(9)
C3A C2A C1A 122.3(9)
C3A C2A H2A 118.8
C1A C2A H2A 118.8
C4A C3A C2A 119.3(8)
C4A C3A H3A 120.4
C2A C3A H3A 120.4
C3A C4A C5A 119.9(7)
C3A C4A H4A 120.0
C5A C4A H4A 120.0
C4A C5A C6A 121.3(8)
C4A C5A H5A 119.3
C6A C5A H5A 119.3
C5A C6A C1A 120.1(8)
C5A C6A C7A 118.6(8)
C1A C6A C7A 121.2(9)
C6A C7A H7A1 109.5
C6A C7A H7A2 109.5
H7A1 C7A H7A2 109.5
C6A C7A H7A3 109.5
H7A1 C7A H7A3 109.5
H7A2 C7A H7A3 109.5
C1A Ni1 C1 5.0(9)
C1A Ni1 Cl1 166.5(4)
C1 Ni1 Cl1 170.4(4)
C1A Ni1 P1 89.5(6)
C1 Ni1 P1 91.8(5)
Cl1 Ni1 P1 91.464(16)
C1A Ni1 P2 92.9(6)
C1 Ni1 P2 89.2(5)
Cl1 Ni1 P2 90.628(16)
P1 Ni1 P2 160.740(17)
C31 P1 C21A 114.3(3)
C31 P1 C11A 92.1(3)
C21A P1 C11A 109.0(7)
C31 P1 C31A 7.94(14)
C21A P1 C31A 107.3(3)
C11A P1 C31A 98.2(3)
C31 P1 C21 105.93(14)
C21A P1 C21 9.88(19)
C11A P1 C21 105.1(7)
C31A P1 C21 99.30(16)
C31 P1 C11 100.60(8)
C21A P1 C11 105.0(3)
C11A P1 C11 8.5(3)
C31A P1 C11 106.66(14)
C21 P1 C11 102.52(15)
C31 P1 Ni1 116.45(11)
C21A P1 Ni1 100.57(9)
C11A P1 Ni1 125.1(5)
C31A P1 Ni1 115.95(14)
C21 P1 Ni1 109.73(11)
C11 P1 Ni1 119.92(8)
C12 C11 C16 107.8(2)
C12 C11 P1 116.2(2)
C16 C11 P1 109.91(19)
C12 C11 H11 107.5
C16 C11 H11 107.5
P1 C11 H11 107.5
C13 C12 C11 108.8(3)
C13 C12 H12A 109.9
C11 C12 H12A 109.9
C13 C12 H12B 109.9
C11 C12 H12B 109.9
H12A C12 H12B 108.3
C14 C13 C12 110.7(3)
C14 C13 H13A 109.5
C12 C13 H13A 109.5
C14 C13 H13B 109.5
C12 C13 H13B 109.5
H13A C13 H13B 108.1
C13 C14 C15 110.2(3)
C13 C14 H14A 109.6
C15 C14 H14A 109.6
C13 C14 H14B 109.6
C15 C14 H14B 109.6
H14A C14 H14B 108.1
C14 C15 C16 109.2(3)
C14 C15 H15A 109.8
C16 C15 H15A 109.8
C14 C15 H15B 109.8
C16 C15 H15B 109.8
H15A C15 H15B 108.3
C15 C16 C11 109.4(3)
C15 C16 H16A 109.8
C11 C16 H16A 109.8
C15 C16 H16B 109.8
C11 C16 H16B 109.8
H16A C16 H16B 108.2
C16A C11A C12A 118.1(15)
C16A C11A P1 120.8(14)
C12A C11A P1 121.1(14)
C11A C12A C13A 120.9(18)
C11A C12A H12C 119.6
C13A C12A H12C 119.6
C14A C13A C12A 121.3(19)
C14A C13A H13C 119.4
C12A C13A H13C 119.4
C15A C14A C13A 117.4(18)
C15A C14A H14C 121.3
C13A C14A H14C 121.3
C14A C15A C16A 121.6(19)
C14A C15A H15C 119.2
C16A C15A H15C 119.2
C11A C16A C15A 120.7(18)
C11A C16A H16C 119.6
C15A C16A H16C 119.6
C26 C21 C22 108.1(4)
C26 C21 P1 111.9(3)
C22 C21 P1 112.8(3)
C26 C21 H21 107.9
C22 C21 H21 107.9
P1 C21 H21 107.9
C23 C22 C21 109.6(4)
C23 C22 H22A 109.8
C21 C22 H22A 109.8
C23 C22 H22B 109.8
C21 C22 H22B 109.8
H22A C22 H22B 108.2
C24 C23 C22 110.8(4)
C24 C23 H23A 109.5
C22 C23 H23A 109.5
C24 C23 H23B 109.5
C22 C23 H23B 109.5
H23A C23 H23B 108.1
C23 C24 C25 111.3(5)
C23 C24 H24A 109.4
C25 C24 H24A 109.4
C23 C24 H24B 109.4
C25 C24 H24B 109.4
H24A C24 H24B 108.0
C26 C25 C24 110.0(5)
C26 C25 H25A 109.7
C24 C25 H25A 109.7
C26 C25 H25B 109.7
C24 C25 H25B 109.7
H25A C25 H25B 108.2
C25 C26 C21 109.5(5)
C25 C26 H26A 109.8
C21 C26 H26A 109.8
C25 C26 H26B 109.8
C21 C26 H26B 109.8
H26A C26 H26B 108.2
C22A C21A C26A 120.7(10)
C22A C21A P1 120.1(7)
C26A C21A P1 119.2(9)
C21A C22A C23A 120.3(9)
C21A C22A H22C 119.8
C23A C22A H22C 119.8
C24A C23A C22A 119.8(11)
C24A C23A H23C 120.1
C22A C23A H23C 120.1
C25A C24A C23A 119.3(12)
C25A C24A H24C 120.3
C23A C24A H24C 120.3
C24A C25A C26A 121.5(13)
C24A C25A H25C 119.3
C26A C25A H25C 119.3
C25A C26A C21A 118.3(13)
C25A C26A H26C 120.8
C21A C26A H26C 120.8
C32A C31A C36A 114.8(6)
C32A C31A P1 114.3(6)
C36A C31A P1 116.5(4)
C32A C31A H31A 102.9
C36A C31A H31A 102.9
P1 C31A H31A 102.9
C33A C32A C31A 113.7(10)
C33A C32A H32C 108.8
C31A C32A H32C 108.8
C33A C32A H32D 108.8
C31A C32A H32D 108.8
H32C C32A H32D 107.7
C34A C33A C32A 119.6(8)
C34A C33A H33C 107.4
C32A C33A H33C 107.4
C34A C33A H33D 107.4
C32A C33A H33D 107.4
H33C C33A H33D 107.0
C33A C34A C35A 114.8(7)
C33A C34A H34C 108.6
C35A C34A H34C 108.6
C33A C34A H34D 108.6
C35A C34A H34D 108.6
H34C C34A H34D 107.5
C36A C35A C34A 115.8(7)
C36A C35A H35C 108.3
C34A C35A H35C 108.3
C36A C35A H35D 108.3
C34A C35A H35D 108.3
H35C C35A H35D 107.4
C35A C36A C31A 113.8(5)
C35A C36A H36C 108.8
C31A C36A H36C 108.8
C35A C36A H36D 108.8
C31A C36A H36D 108.8
H36C C36A H36D 107.7
C32 C31 C36 118.1(6)
C32 C31 P1 118.8(5)
C36 C31 P1 123.1(3)
C33 C32 C31 122.1(9)
C33 C32 H32A 118.9
C31 C32 H32A 118.9
C32 C33 C34 119.6(8)
C32 C33 H33A 120.2
C34 C33 H33A 120.2
C35 C34 C33 119.4(6)
C35 C34 H34A 120.3
C33 C34 H34A 120.3
C34 C35 C36 120.3(5)
C34 C35 H35A 119.9
C36 C35 H35A 119.9
C31 C36 C35 120.4(4)
C31 C36 H36A 119.8
C35 C36 H36A 119.8
C51 P2 C41A 97.32(15)
C51 P2 C61 104.5(3)
C41A P2 C61 105.6(3)
C51 P2 C41 105.9(2)
C41A P2 C41 9.0(2)
C61 P2 C41 100.4(2)
C51 P2 C51A 8.5(2)
C41A P2 C51A 105.5(2)
C61 P2 C51A 103.9(3)
C41 P2 C51A 114.2(2)
C51 P2 Ni1 122.45(14)
C41A P2 Ni1 119.6(3)
C61 P2 Ni1 105.53(6)
C41 P2 Ni1 115.2(2)
C51A P2 Ni1 115.2(2)
C42 C41 C46 105.6(6)
C42 C41 P2 111.5(5)
C46 C41 P2 111.7(5)
C42 C41 H41 109.3
C46 C41 H41 109.3
P2 C41 H41 109.3
C43 C42 C41 105.0(6)
C43 C42 H42A 110.8
C41 C42 H42A 110.8
C43 C42 H42B 110.8
C41 C42 H42B 110.8
H42A C42 H42B 108.8
C42 C43 C44 106.7(7)
C42 C43 H43A 110.4
C44 C43 H43A 110.4
C42 C43 H43B 110.4
C44 C43 H43B 110.4
H43A C43 H43B 108.6
C45 C44 C43 107.2(7)
C45 C44 H44A 110.3
C43 C44 H44A 110.3
C45 C44 H44B 110.3
C43 C44 H44B 110.3
H44A C44 H44B 108.5
C44 C45 C46 106.5(7)
C44 C45 H45A 110.4
C46 C45 H45A 110.4
C44 C45 H45B 110.4
C46 C45 H45B 110.4
H45A C45 H45B 108.6
C45 C46 C41 104.1(5)
C45 C46 H46A 110.9
C41 C46 H46A 110.9
C45 C46 H46B 110.9
C41 C46 H46B 110.9
H46A C46 H46B 109.0
C46A C41A C42A 118.6(8)
C46A C41A P2 122.3(7)
C42A C41A P2 119.1(7)
C41A C42A C43A 120.0(10)
C41A C42A H42C 120.0
C43A C42A H42C 120.0
C44A C43A C42A 120.6(11)
C44A C43A H43C 119.7
C42A C43A H43C 119.7
C43A C44A C45A 119.7(11)
C43A C44A H44C 120.1
C45A C44A H44C 120.1
C44A C45A C46A 119.9(10)
C44A C45A H45C 120.1
C46A C45A H45C 120.1
C41A C46A C45A 121.2(9)
C41A C46A H46C 119.4
C45A C46A H46C 119.4
C52A C51A C56A 103.3(5)
C52A C51A P2 114.5(5)
C56A C51A P2 109.4(5)
C52A C51A H51A 109.8
C56A C51A H51A 109.8
P2 C51A H51A 109.8
C53A C52A C51A 105.5(6)
C53A C52A H52C 110.6
C51A C52A H52C 110.6
C53A C52A H52D 110.6
C51A C52A H52D 110.6
H52C C52A H52D 108.8
C54A C53A C52A 107.5(8)
C54A C53A H53C 110.2
C52A C53A H53C 110.2
C54A C53A H53D 110.2
C52A C53A H53D 110.2
H53C C53A H53D 108.5
C55A C54A C53A 107.0(7)
C55A C54A H54C 110.3
C53A C54A H54C 110.3
C55A C54A H54D 110.3
C53A C54A H54D 110.3
H54C C54A H54D 108.6
C54A C55A C56A 107.0(7)
C54A C55A H55C 110.3
C56A C55A H55C 110.3
C54A C55A H55D 110.3
C56A C55A H55D 110.3
H55C C55A H55D 108.6
C55A C56A C51A 106.3(6)
C55A C56A H56C 110.5
C51A C56A H56C 110.5
C55A C56A H56D 110.5
C51A C56A H56D 110.5
H56C C56A H56D 108.7
C52 C51 C56 119.4(6)
C52 C51 P2 124.0(6)
C56 C51 P2 116.6(5)
C51 C52 C53 121.7(8)
C51 C52 H52A 119.1
C53 C52 H52A 119.1
C54 C53 C52 118.3(10)
C54 C53 H53A 120.9
C52 C53 H53A 120.9
C55 C54 C53 119.9(9)
C55 C54 H54A 120.1
C53 C54 H54A 120.1
C54 C55 C56 121.1(9)
C54 C55 H55A 119.5
C56 C55 H55A 119.5
C55 C56 C51 119.6(6)
C55 C56 H56A 120.2
C51 C56 H56A 120.2
C66 C61 C62 115.85(16)
C66 C61 P2 115.08(13)
C62 C61 P2 118.88(14)
C66 C61 H61 100.7
C62 C61 H61 100.7
P2 C61 H61 100.7
C61 C62 C63 115.6(2)
C61 C62 H62A 108.4
C63 C62 H62A 108.4
C61 C62 H62B 108.4
C63 C62 H62B 108.4
H62A C62 H62B 107.4
C64 C63 C62 116.3(2)
C64 C63 H63A 108.2
C62 C63 H63A 108.2
C64 C63 H63B 108.2
C62 C63 H63B 108.2
H63A C63 H63B 107.4
C63 C64 C65 117.2(2)
C63 C64 H64A 108.0
C65 C64 H64A 108.0
C63 C64 H64B 108.0
C65 C64 H64B 108.0
H64A C64 H64B 107.2
C64 C65 C66 116.4(2)
C64 C65 H65A 108.2
C66 C65 H65A 108.2
C64 C65 H65B 108.2
C66 C65 H65B 108.2
H65A C65 H65B 107.3
C61 C66 C65 116.90(19)
C61 C66 H66A 108.1
C65 C66 H66A 108.1
C61 C66 H66B 108.1
C65 C66 H66B 108.1
H66A C66 H66B 107.3

loop_
_geom_bond_atom_site_label_1
_geom_bond_atom_site_label_2
_geom_bond_distance
C1 C2 1.398(9)
C1 C6 1.412(9)
C1 Ni1 1.911(11)
C2 C3 1.391(8)
C2 H2 0.9500
C3 C4 1.390(7)
C3 H3 0.9500
C4 C5 1.379(7)
C4 H4 0.9500
C5 C6 1.395(8)
C5 H5 0.9500
C6 C7 1.499(8)
C7 H7A 0.9800
C7 H7B 0.9800
C7 H7C 0.9800
C1A C6A 1.407(10)
C1A C2A 1.414(10)
C1A Ni1 1.877(13)
C2A C3A 1.389(10)
C2A H2A 0.9500
C3A C4A 1.381(8)
C3A H3A 0.9500
C4A C5A 1.381(8)
C4A H4A 0.9500
C5A C6A 1.398(9)
C5A H5A 0.9500
C6A C7A 1.489(8)
C7A H7A1 0.9800
C7A H7A2 0.9800
C7A H7A3 0.9800
Cl1 Ni1 2.2203(4)
Ni1 P1 2.2318(5)
Ni1 P2 2.2402(5)
P1 C31 1.820(4)
P1 C21A 1.834(9)
P1 C11A 1.835(13)
P1 C31A 1.846(4)
P1 C21 1.849(4)
P1 C11 1.864(2)
C11 C12 1.552(4)
C11 C16 1.554(4)
C11 H11 1.0000
C12 C13 1.541(4)
C12 H12A 0.9900
C12 H12B 0.9900
C13 C14 1.533(5)
C13 H13A 0.9900
C13 H13B 0.9900
C14 C15 1.538(5)
C14 H14A 0.9900
C14 H14B 0.9900
C15 C16 1.540(4)
C15 H15A 0.9900
C15 H15B 0.9900
C16 H16A 0.9900
C16 H16B 0.9900
C11A C16A 1.394(15)
C11A C12A 1.403(15)
C12A C13A 1.407(16)
C12A H12C 0.9500
C13A C14A 1.401(16)
C13A H13C 0.9500
C14A C15A 1.398(16)
C14A H14C 0.9500
C15A C16A 1.409(16)
C15A H15C 0.9500
C16A H16C 0.9500
C21 C26 1.541(7)
C21 C22 1.564(5)
C21 H21 1.0000
C22 C23 1.530(6)
C22 H22A 0.9900
C22 H22B 0.9900
C23 C24 1.529(6)
C23 H23A 0.9900
C23 H23B 0.9900
C24 C25 1.541(7)
C24 H24A 0.9900
C24 H24B 0.9900
C25 C26 1.534(7)
C25 H25A 0.9900
C25 H25B 0.9900
C26 H26A 0.9900
C26 H26B 0.9900
C21A C22A 1.364(11)
C21A C26A 1.409(13)
C22A C23A 1.417(13)
C22A H22C 0.9500
C23A C24A 1.392(13)
C23A H23C 0.9500
C24A C25A 1.382(12)
C24A H24C 0.9500
C25A C26A 1.408(14)
C25A H25C 0.9500
C26A H26C 0.9500
C31A C32A 1.504(11)
C31A C36A 1.526(7)
C31A H31A 1.0000
C32A C33A 1.478(11)
C32A H32C 0.9900
C32A H32D 0.9900
C33A C34A 1.436(9)
C33A H33C 0.9900
C33A H33D 0.9900
C34A C35A 1.475(10)
C34A H34C 0.9900
C34A H34D 0.9900
C35A C36A 1.472(9)
C35A H35C 0.9900
C35A H35D 0.9900
C36A H36C 0.9900
C36A H36D 0.9900
C31 C32 1.378(9)
C31 C36 1.386(5)
C32 C33 1.373(9)
C32 H32A 0.9500
C33 C34 1.386(8)
C33 H33A 0.9500
C34 C35 1.377(8)
C34 H34A 0.9500
C35 C36 1.394(8)
C35 H35A 0.9500
C36 H36A 0.9500
P2 C51 1.830(8)
P2 C41A 1.831(8)
P2 C61 1.8408(17)
P2 C41 1.856(7)
P2 C51A 1.885(8)
C41 C42 1.585(9)
C41 C46 1.594(8)
C41 H41 1.0000
C42 C43 1.572(9)
C42 H42A 0.9900
C42 H42B 0.9900
C43 C44 1.584(9)
C43 H43A 0.9900
C43 H43B 0.9900
C44 C45 1.567(9)
C44 H44A 0.9900
C44 H44B 0.9900
C45 C46 1.575(9)
C45 H45A 0.9900
C45 H45B 0.9900
C46 H46A 0.9900
C46 H46B 0.9900
C41A C46A 1.403(10)
C41A C42A 1.411(11)
C42A C43A 1.426(12)
C42A H42C 0.9500
C43A C44A 1.389(12)
C43A H43C 0.9500
C44A C45A 1.405(11)
C44A H44C 0.9500
C45A C46A 1.410(12)
C45A H45C 0.9500
C46A H46C 0.9500
C51A C52A 1.586(8)
C51A C56A 1.593(9)
C51A H51A 1.0000
C52A C53A 1.576(10)
C52A H52C 0.9900
C52A H52D 0.9900
C53A C54A 1.567(11)
C53A H53C 0.9900
C53A H53D 0.9900
C54A C55A 1.543(10)
C54A H54C 0.9900
C54A H54D 0.9900
C55A C56A 1.561(9)
C55A H55C 0.9900
C55A H55D 0.9900
C56A H56C 0.9900
C56A H56D 0.9900
C51 C52 1.385(9)
C51 C56 1.416(8)
C52 C53 1.427(11)
C52 H52A 0.9500
C53 C54 1.421(11)
C53 H53A 0.9500
C54 C55 1.395(11)
C54 H54A 0.9500
C55 C56 1.409(10)
C55 H55A 0.9500
C56 H56A 0.9500
C61 C66 1.450(3)
C61 C62 1.456(3)
C61 H61 1.0000
C62 C63 1.467(3)
C62 H62A 0.9900
C62 H62B 0.9900
C63 C64 1.428(4)
C63 H63A 0.9900
C63 H63B 0.9900
C64 C65 1.449(4)
C64 H64A 0.9900
C64 H64B 0.9900
C65 C66 1.467(3)
C65 H65A 0.9900
C65 H65B 0.9900
C66 H66A 0.9900
C66 H66B 0.9900
